data_4029808
loop_
_publ_author_name
'Kumar, Atul'
'Kumar, Mukesh'
'Maurya, Shivam'
'Khanna, Ranjana S.'

_publ_section_title
;
 Regioselective Synthesis of Fused Imidazo[1,2-a]pyrimidines via
 Intramolecular C-N Bond Formation/6-Endo-Dig Cycloisomerization.
;
_journal_issue 15
_journal_name_full 'The Journal of organic chemistry'
_journal_page_first 6905
_journal_page_last 6912
_journal_paper_doi 10.1021/jo5007762
_journal_volume 79
_journal_year 2014
_chemical_formula_sum 'C22 H14 Cl N3'
_chemical_formula_weight 355.81
_chemical_name_systematic
; 
 ? 
;
_space_group_IT_number 14
_symmetry_space_group_name_Hall '-P 2ybc'
_symmetry_space_group_name_H-M 'P 1 21/c 1'
_atom_sites_solution_hydrogens geom
_atom_sites_solution_primary direct
_atom_sites_solution_secondary difmap
_audit_creation_method SHELXL-97
_cell_angle_alpha 90.00
_cell_angle_beta 92.573(5)
_cell_angle_gamma 90.00
_cell_formula_units_Z 4
_cell_length_a 7.9422(5)
_cell_length_b 19.0885(10)
_cell_length_c 11.2298(5)
_cell_measurement_temperature 293(2)
_cell_volume 1700.77(16)
_computing_structure_refinement 'SHELXL-97 (Sheldrick, 1997)'
_computing_structure_solution 'SHELXS-97 (Sheldrick, 1990)'
_diffrn_ambient_temperature 293(2)
_diffrn_measured_fraction_theta_full 0.844
_diffrn_measured_fraction_theta_max 0.844
_diffrn_radiation_monochromator graphite
_diffrn_radiation_source 'fine-focus sealed tube'
_diffrn_radiation_type MoK\a
_diffrn_radiation_wavelength 0.71073
_diffrn_reflns_av_R_equivalents 0.0263
_diffrn_reflns_av_sigmaI/netI 0.0513
_diffrn_reflns_limit_h_max 10
_diffrn_reflns_limit_h_min -9
_diffrn_reflns_limit_k_max 22
_diffrn_reflns_limit_k_min -25
_diffrn_reflns_limit_l_max 8
_diffrn_reflns_limit_l_min -15
_diffrn_reflns_number 7001
_diffrn_reflns_theta_full 29.16
_diffrn_reflns_theta_max 29.16
_diffrn_reflns_theta_min 3.34
_exptl_absorpt_coefficient_mu 0.235
_exptl_crystal_density_diffrn 1.390
_exptl_crystal_density_method 'not measured'
_exptl_crystal_F_000 736
_refine_diff_density_max 0.224
_refine_diff_density_min -0.302
_refine_diff_density_rms 0.042
_refine_ls_extinction_coef 0.0004(8)
_refine_ls_extinction_expression Fc^*^=kFc[1+0.001xFc^2^\l^3^/sin(2\q)]^-1/4^
_refine_ls_extinction_method SHELXL
_refine_ls_goodness_of_fit_ref 1.033
_refine_ls_hydrogen_treatment mixed
_refine_ls_matrix_type full
_refine_ls_number_parameters 236
_refine_ls_number_reflns 3870
_refine_ls_number_restraints 0
_refine_ls_restrained_S_all 1.033
_refine_ls_R_factor_all 0.0920
_refine_ls_R_factor_gt 0.0538
_refine_ls_shift/su_max 0.001
_refine_ls_shift/su_mean 0.000
_refine_ls_structure_factor_coef Fsqd
_refine_ls_weighting_details 'calc w=1/[\s^2^(Fo^2^)+(0.0463P)^2^+0.2941P] where P=(Fo^2^+2Fc^2^)/3'
_refine_ls_weighting_scheme calc
_refine_ls_wR_factor_gt 0.1104
_refine_ls_wR_factor_ref 0.1296
_reflns_number_gt 2496
_reflns_number_total 3870
_reflns_threshold_expression >2sigma(I)
_cod_data_source_file jo5007762_si_002.cif
_cod_data_source_block shelxl
_cod_depositor_comments 'Adding full bibliography for 4029808.cif.'
_cod_database_code 4029808

loop_
_symmetry_equiv_pos_as_xyz
'x, y, z'
'-x, y+1/2, -z+1/2'
'-x, -y, -z'
'x, -y-1/2, z-1/2'

loop_
_atom_site_label
_atom_site_type_symbol
_atom_site_fract_x
_atom_site_fract_y
_atom_site_fract_z
_atom_site_U_iso_or_equiv
_atom_site_adp_type
_atom_site_occupancy
_atom_site_symmetry_multiplicity
_atom_site_calc_flag
_atom_site_refinement_flags
Cl1 Cl 0.38440(9) 0.65307(4) 0.74057(5) 0.0671(2) Uani 1 1 d .
N3 N -0.0199(2) 0.52387(9) 0.25281(14) 0.0397(4) Uani 1 1 d .
N1 N -0.0238(2) 0.42255(9) 0.12339(14) 0.0373(4) Uani 1 1 d .
C17 C 0.1734(3) 0.53243(11) 0.42172(17) 0.0382(5) Uani 1 1 d .
C1 C 0.1025(3) 0.49333(11) 0.31660(17) 0.0378(5) Uani 1 1 d .
C2 C 0.1682(3) 0.42684(11) 0.28605(18) 0.0424(5) Uani 1 1 d .
H2 H 0.2539 0.4069 0.3340 0.051 Uiso 1 1 calc R
C10 C -0.0862(3) 0.48921(11) 0.15697(17) 0.0382(5) Uani 1 1 d .
N2 N -0.2134(2) 0.51059(10) 0.08676(15) 0.0441(5) Uani 1 1 d .
C20 C 0.3035(3) 0.60681(12) 0.61738(18) 0.0450(5) Uani 1 1 d .
C4 C -0.1232(3) 0.40211(12) 0.02408(17) 0.0396(5) Uani 1 1 d .
C9 C -0.2375(3) 0.45725(12) 0.00438(18) 0.0415(5) Uani 1 1 d .
C3 C 0.1076(2) 0.39195(11) 0.18777(17) 0.0380(5) Uani 1 1 d .
C11 C 0.1806(3) 0.32461(11) 0.14831(18) 0.0403(5) Uani 1 1 d .
C12 C 0.2798(3) 0.32313(12) 0.04938(19) 0.0506(6) Uani 1 1 d .
H12 H 0.2914 0.3631 0.0031 0.061 Uiso 1 1 calc R
C18 C 0.2692(3) 0.50004(12) 0.51157(19) 0.0505(6) Uani 1 1 d .
H18 H 0.2902 0.4522 0.5063 0.061 Uiso 1 1 calc R
C6 C -0.2477(3) 0.33944(14) -0.1380(2) 0.0590(7) Uani 1 1 d .
H6 H -0.2533 0.3001 -0.1869 0.071 Uiso 1 1 calc R
C5 C -0.1255(3) 0.34263(12) -0.04697(19) 0.0515(6) Uani 1 1 d .
H5 H -0.0482 0.3066 -0.0338 0.062 Uiso 1 1 calc R
C017 C 0.1438(3) 0.60341(13) 0.4327(2) 0.0551(6) Uani 1 1 d .
H017 H 0.0791 0.6265 0.3738 0.066 Uiso 1 1 calc R
C19 C 0.3346(3) 0.53673(13) 0.60890(19) 0.0520(6) Uani 1 1 d .
H19 H 0.3992 0.5139 0.6681 0.062 Uiso 1 1 calc R
C8 C -0.3596(3) 0.45283(14) -0.08952(18) 0.0508(6) Uani 1 1 d .
H8 H -0.4361 0.4890 -0.1044 0.061 Uiso 1 1 calc R
C13 C 0.3607(3) 0.26209(13) 0.0203(2) 0.0599(7) Uani 1 1 d .
H13 H 0.4279 0.2611 -0.0454 0.072 Uiso 1 1 calc R
C7 C -0.3629(3) 0.39361(15) -0.1586(2) 0.0590(7) Uani 1 1 d .
H7 H -0.4439 0.3895 -0.2207 0.071 Uiso 1 1 calc R
C022 C 0.2087(3) 0.64065(13) 0.5296(2) 0.0603(7) Uani 1 1 d .
H022 H 0.1883 0.6885 0.5355 0.072 Uiso 1 1 calc R
C16 C 0.1624(3) 0.26497(12) 0.2152(2) 0.0529(6) Uani 1 1 d .
H16 H 0.0962 0.2658 0.2814 0.063 Uiso 1 1 calc R
C14 C 0.3429(4) 0.20274(13) 0.0875(2) 0.0639(7) Uani 1 1 d .
H14 H 0.3990 0.1619 0.0677 0.077 Uiso 1 1 calc R
C15 C 0.2425(3) 0.20350(13) 0.1841(3) 0.0648(7) Uani 1 1 d .
H15 H 0.2284 0.1629 0.2284 0.078 Uiso 1 1 calc R

loop_
_atom_site_aniso_label
_atom_site_aniso_U_11
_atom_site_aniso_U_22
_atom_site_aniso_U_33
_atom_site_aniso_U_23
_atom_site_aniso_U_13
_atom_site_aniso_U_12
Cl1 0.0785(5) 0.0706(5) 0.0509(4) -0.0145(3) -0.0098(3) -0.0098(4)
N3 0.0383(9) 0.0409(10) 0.0399(9) -0.0030(8) 0.0005(8) 0.0042(9)
N1 0.0374(9) 0.0382(10) 0.0364(9) -0.0005(8) 0.0013(8) -0.0004(8)
C17 0.0373(11) 0.0397(12) 0.0376(11) -0.0008(9) 0.0018(9) 0.0025(10)
C1 0.0356(11) 0.0381(12) 0.0398(11) 0.0002(9) 0.0015(9) 0.0024(10)
C2 0.0417(12) 0.0433(12) 0.0414(11) 0.0000(10) -0.0063(10) 0.0065(11)
C10 0.0358(11) 0.0403(12) 0.0388(10) 0.0006(9) 0.0049(9) 0.0019(10)
N2 0.0394(10) 0.0513(11) 0.0412(9) 0.0010(9) -0.0021(8) 0.0053(9)
C20 0.0440(12) 0.0525(14) 0.0387(11) -0.0052(10) 0.0039(10) -0.0059(12)
C4 0.0377(11) 0.0455(12) 0.0354(10) 0.0034(10) -0.0006(9) -0.0077(11)
C9 0.0357(11) 0.0520(13) 0.0367(11) 0.0044(10) 0.0014(9) -0.0019(11)
C3 0.0384(11) 0.0375(11) 0.0380(10) 0.0025(9) -0.0003(9) 0.0006(10)
C11 0.0415(12) 0.0373(11) 0.0413(11) -0.0021(9) -0.0079(10) 0.0009(10)
C12 0.0654(16) 0.0439(13) 0.0423(12) -0.0021(10) 0.0003(12) 0.0038(13)
C18 0.0643(15) 0.0423(13) 0.0443(12) -0.0020(11) -0.0051(12) 0.0062(12)
C6 0.0693(17) 0.0579(16) 0.0486(13) -0.0052(12) -0.0105(13) -0.0146(15)
C5 0.0566(14) 0.0467(14) 0.0504(13) -0.0017(11) -0.0059(12) -0.0062(12)
C017 0.0667(16) 0.0471(14) 0.0499(13) -0.0029(11) -0.0152(12) 0.0101(13)
C19 0.0566(14) 0.0563(15) 0.0420(12) 0.0017(11) -0.0106(11) 0.0068(13)
C8 0.0398(12) 0.0713(17) 0.0409(12) 0.0058(12) -0.0015(10) 0.0002(13)
C13 0.0698(17) 0.0576(16) 0.0521(14) -0.0136(13) 0.0007(13) 0.0142(15)
C7 0.0512(14) 0.0803(19) 0.0443(12) 0.0034(13) -0.0115(11) -0.0112(15)
C022 0.0800(18) 0.0404(13) 0.0594(14) -0.0100(11) -0.0107(14) 0.0077(13)
C16 0.0547(15) 0.0469(14) 0.0570(13) 0.0064(12) 0.0003(12) 0.0005(12)
C14 0.0701(18) 0.0440(15) 0.0762(18) -0.0165(14) -0.0109(15) 0.0131(14)
C15 0.0698(18) 0.0410(14) 0.0822(18) 0.0097(14) -0.0133(16) 0.0035(14)

loop_
_atom_type_symbol
_atom_type_description
_atom_type_scat_dispersion_real
_atom_type_scat_dispersion_imag
_atom_type_scat_source
C C 0.0033 0.0016 'International Tables Vol C Tables 4.2.6.8 and 6.1.1.4'
H H 0.0000 0.0000 'International Tables Vol C Tables 4.2.6.8 and 6.1.1.4'
N N 0.0061 0.0033 'International Tables Vol C Tables 4.2.6.8 and 6.1.1.4'
Cl Cl 0.1484 0.1585 'International Tables Vol C Tables 4.2.6.8 and 6.1.1.4'

loop_
_geom_angle_atom_site_label_1
_geom_angle_atom_site_label_2
_geom_angle_atom_site_label_3
_geom_angle
C1 N3 C10 117.96(18)
C3 N1 C4 133.83(18)
C3 N1 C10 120.43(17)
C4 N1 C10 105.74(17)
C017 C17 C18 117.6(2)
C017 C17 C1 120.24(19)
C18 C17 C1 122.13(19)
N3 C1 C2 122.29(19)
N3 C1 C17 116.99(18)
C2 C1 C17 120.70(19)
C3 C2 C1 120.92(19)
C3 C2 H2 119.5
C1 C2 H2 119.5
N2 C10 N3 125.90(19)
N2 C10 N1 112.65(18)
N3 C10 N1 121.44(18)
C10 N2 C9 104.56(17)
C19 C20 C022 120.4(2)
C19 C20 Cl1 119.44(18)
C022 C20 Cl1 120.17(18)
C5 C4 N1 133.0(2)
C5 C4 C9 122.2(2)
N1 C4 C9 104.82(18)
N2 C9 C4 112.24(18)
N2 C9 C8 128.1(2)
C4 C9 C8 119.6(2)
C2 C3 N1 116.90(18)
C2 C3 C11 122.53(19)
N1 C3 C11 120.55(17)
C16 C11 C12 119.8(2)
C16 C11 C3 120.12(19)
C12 C11 C3 119.89(19)
C13 C12 C11 119.6(2)
C13 C12 H12 120.2
C11 C12 H12 120.2
C19 C18 C17 121.8(2)
C19 C18 H18 119.1
C17 C18 H18 119.1
C5 C6 C7 121.7(2)
C5 C6 H6 119.1
C7 C6 H6 119.1
C6 C5 C4 116.9(2)
C6 C5 H5 121.5
C4 C5 H5 121.5
C022 C017 C17 121.1(2)
C022 C017 H017 119.4
C17 C017 H017 119.4
C20 C19 C18 119.4(2)
C20 C19 H19 120.3
C18 C19 H19 120.3
C7 C8 C9 118.1(2)
C7 C8 H8 121.0
C9 C8 H8 121.0
C14 C13 C12 120.5(2)
C14 C13 H13 119.7
C12 C13 H13 119.7
C8 C7 C6 121.5(2)
C8 C7 H7 119.3
C6 C7 H7 119.3
C20 C022 C017 119.8(2)
C20 C022 H022 120.1
C017 C022 H022 120.1
C11 C16 C15 120.2(2)
C11 C16 H16 119.9
C15 C16 H16 119.9
C13 C14 C15 120.2(2)
C13 C14 H14 119.9
C15 C14 H14 119.9
C14 C15 C16 119.8(2)
C14 C15 H15 120.1
C16 C15 H15 120.1

loop_
_geom_bond_atom_site_label_1
_geom_bond_atom_site_label_2
_geom_bond_distance
Cl1 C20 1.740(2)
N3 C1 1.317(2)
N3 C10 1.350(2)
N1 C3 1.373(2)
N1 C4 1.393(2)
N1 C10 1.422(3)
C17 C017 1.382(3)
C17 C18 1.382(3)
C17 C1 1.486(3)
C1 C2 1.420(3)
C2 C3 1.358(3)
C2 H2 0.9300
C10 N2 1.318(2)
N2 C9 1.383(3)
C20 C19 1.364(3)
C20 C022 1.375(3)
C4 C5 1.387(3)
C4 C9 1.401(3)
C9 C8 1.403(3)
C3 C11 1.486(3)
C11 C16 1.375(3)
C11 C12 1.391(3)
C12 C13 1.377(3)
C12 H12 0.9300
C18 C19 1.380(3)
C18 H18 0.9300
C6 C5 1.379(3)
C6 C7 1.393(3)
C6 H6 0.9300
C5 H5 0.9300
C017 C022 1.380(3)
C017 H017 0.9300
C19 H19 0.9300
C8 C7 1.371(3)
C8 H8 0.9300
C13 C14 1.372(3)
C13 H13 0.9300
C7 H7 0.9300
C022 H022 0.9300
C16 C15 1.387(3)
C16 H16 0.9300
C14 C15 1.374(4)
C14 H14 0.9300
C15 H15 0.9300

loop_
_geom_torsion_atom_site_label_1
_geom_torsion_atom_site_label_2
_geom_torsion_atom_site_label_3
_geom_torsion_atom_site_label_4
_geom_torsion
C10 N3 C1 C2 1.6(3)
C10 N3 C1 C17 -179.93(17)
C017 C17 C1 N3 -16.5(3)
C18 C17 C1 N3 163.15(19)
C017 C17 C1 C2 162.1(2)
C18 C17 C1 C2 -18.3(3)
N3 C1 C2 C3 0.7(3)
C17 C1 C2 C3 -177.79(18)
C1 N3 C10 N2 176.91(18)
C1 N3 C10 N1 -1.6(3)
C3 N1 C10 N2 -179.29(16)
C4 N1 C10 N2 -0.2(2)
C3 N1 C10 N3 -0.6(3)
C4 N1 C10 N3 178.52(17)
N3 C10 N2 C9 -178.50(18)
N1 C10 N2 C9 0.1(2)
C3 N1 C4 C5 -0.1(4)
C10 N1 C4 C5 -179.0(2)
C3 N1 C4 C9 179.09(19)
C10 N1 C4 C9 0.1(2)
C10 N2 C9 C4 0.0(2)
C10 N2 C9 C8 178.7(2)
C5 C4 C9 N2 179.22(19)
N1 C4 C9 N2 -0.1(2)
C5 C4 C9 C8 0.4(3)
N1 C4 C9 C8 -178.91(18)
C1 C2 C3 N1 -2.8(3)
C1 C2 C3 C11 175.82(19)
C4 N1 C3 C2 -176.09(19)
C10 N1 C3 C2 2.7(3)
C4 N1 C3 C11 5.3(3)
C10 N1 C3 C11 -175.89(17)
C2 C3 C11 C16 68.6(3)
N1 C3 C11 C16 -112.8(2)
C2 C3 C11 C12 -105.7(2)
N1 C3 C11 C12 72.8(3)
C16 C11 C12 C13 -0.9(3)
C3 C11 C12 C13 173.5(2)
C017 C17 C18 C19 -0.4(3)
C1 C17 C18 C19 180.0(2)
C7 C6 C5 C4 0.5(3)
N1 C4 C5 C6 178.2(2)
C9 C4 C5 C6 -0.9(3)
C18 C17 C017 C022 0.4(3)
C1 C17 C017 C022 -179.9(2)
C022 C20 C19 C18 -0.3(4)
Cl1 C20 C19 C18 179.51(17)
C17 C18 C19 C20 0.3(3)
N2 C9 C8 C7 -178.2(2)
C4 C9 C8 C7 0.4(3)
C11 C12 C13 C14 0.6(4)
C9 C8 C7 C6 -0.8(3)
C5 C6 C7 C8 0.3(4)
C19 C20 C022 C017 0.4(4)
Cl1 C20 C022 C017 -179.44(18)
C17 C017 C022 C20 -0.4(4)
C12 C11 C16 C15 -0.1(3)
C3 C11 C16 C15 -174.5(2)
C12 C13 C14 C15 0.7(4)
C13 C14 C15 C16 -1.6(4)
C11 C16 C15 C14 1.3(4)
